data_2015560
loop_
_publ_author_name
'Colin A. Kilner'
'Malcolm A. Halcrow'

_publ_section_title
;
 An unusual example of a linearly coordinated acetone ligand in a
 six-coordinate iron(II) complex
;
_journal_coeditor_code GG3033
_journal_issue 9
_journal_name_full 'Acta Crystallographica Section C'
_journal_page_first m437
_journal_page_last m439
_journal_paper_doi 10.1107/S0108270106028903
_journal_volume 62
_journal_year 2006
_chemical_formula_iupac '[Fe (C19 H25 N5) (C3 H6 O) (H2 O)2] (B F4)2, 2C3 H6 O'
_chemical_formula_moiety 'C22 H35 Fe N5 O3 2+, 2B F4 -, 2C3 H6 O'
_chemical_formula_sum 'C28 H47 B2 F8 Fe N5 O5'
_chemical_formula_weight 763.18
_chemical_name_systematic
;
diaqua(diethyl ether)[2,6-bis(3-tert-butylpyrazol-1-yl)pyridine]iron(II)
bis(tetrafluoroborate) diethyl ether disolvate
;
_space_group_IT_number 15
_symmetry_cell_setting monoclinic
_symmetry_space_group_name_Hall '-C 2yc'
_symmetry_space_group_name_H-M 'C 1 2/c 1'
_atom_sites_solution_hydrogens geom
_atom_sites_solution_primary direct
_atom_sites_solution_secondary difmap
_audit_creation_method SHELXL-97
_cell_angle_alpha 90.00
_cell_angle_beta 126.3230(10)
_cell_angle_gamma 90.00
_cell_formula_units_Z 4
_cell_length_a 24.4575(4)
_cell_length_b 12.78270(10)
_cell_length_c 14.5598(4)
_cell_measurement_reflns_used 36356
_cell_measurement_temperature 150(2)
_cell_measurement_theta_max 27.46
_cell_measurement_theta_min 2.80
_cell_volume 3667.40(13)
_computing_cell_refinement 'DENZO--SMN (Otwinowski & Minor, 1997\\)'
_computing_data_collection 'COLLECT (Nonius, 1999\\)'
_computing_data_reduction DENZO--SMN
_computing_molecular_graphics 'ORTEX (McArdle, 1995\\)'
_computing_publication_material 'local program'
_computing_structure_refinement 'SHELXL97 (Sheldrick, 1997\\)'
_computing_structure_solution 'SHELXS97 (Sheldrick, 1997\\)'
_diffrn_ambient_temperature 150(2)
_diffrn_detector_area_resol_mean 9.091
_diffrn_measured_fraction_theta_full 0.998
_diffrn_measured_fraction_theta_max 0.998
_diffrn_measurement_device_type 'Nonius KappaCCD area-detector diffractometer'
_diffrn_measurement_method '\w and \f'
_diffrn_radiation_monochromator graphite
_diffrn_radiation_source 'fine-focus sealed tube'
_diffrn_radiation_type MoK\a
_diffrn_radiation_wavelength 0.71073
_diffrn_reflns_av_R_equivalents 0.1305
_diffrn_reflns_av_sigmaI/netI 0.0550
_diffrn_reflns_limit_h_max 31
_diffrn_reflns_limit_h_min -31
_diffrn_reflns_limit_k_max 16
_diffrn_reflns_limit_k_min -16
_diffrn_reflns_limit_l_max 18
_diffrn_reflns_limit_l_min -18
_diffrn_reflns_number 36356
_diffrn_reflns_theta_full 27.46
_diffrn_reflns_theta_max 27.46
_diffrn_reflns_theta_min 2.80
_exptl_absorpt_coefficient_mu 0.494
_exptl_absorpt_correction_T_max 0.981
_exptl_absorpt_correction_T_min 0.745
_exptl_absorpt_correction_type multi-scan
_exptl_absorpt_process_details
;
Using multiple and symmetry-related data measurements via the
program SORTAV See R.H. Blessing (1995), Acta Cryst. A51, 33-38
;
_exptl_crystal_colour Colourless
_exptl_crystal_density_diffrn 1.382
_exptl_crystal_density_method 'not measured'
_exptl_crystal_description 'Rectangular prism'
_exptl_crystal_F_000 1592
_exptl_crystal_size_max 0.46
_exptl_crystal_size_mid 0.33
_exptl_crystal_size_min 0.26
_refine_diff_density_max 0.449
_refine_diff_density_min -0.680
_refine_ls_extinction_coef 0.0057(7)
_refine_ls_extinction_expression Fc^*^=kFc[1+0.001xFc^2^\l^3^/sin(2\q)]^-1/4^
_refine_ls_extinction_method SHELXL97
_refine_ls_goodness_of_fit_ref 1.042
_refine_ls_hydrogen_treatment mixed
_refine_ls_matrix_type full
_refine_ls_number_parameters 259
_refine_ls_number_reflns 4190
_refine_ls_number_restraints 20
_refine_ls_restrained_S_all 1.051
_refine_ls_R_factor_all 0.0508
_refine_ls_R_factor_gt 0.0459
_refine_ls_shift/su_max 0.000
_refine_ls_shift/su_mean 0.000
_refine_ls_structure_factor_coef Fsqd
_refine_ls_weighting_details 'calc w=1/[\s^2^(Fo^2^)+(0.062P)^2^+2.6971P] where P=(Fo^2^+2Fc^2^)/3'
_refine_ls_weighting_scheme calc
_refine_ls_wR_factor_gt 0.1202
_refine_ls_wR_factor_ref 0.1245
_reflns_number_gt 3718
_reflns_number_total 4190
_reflns_threshold_expression I>2\s(I)
_cod_data_source_file gg3033.cif
_cod_data_source_block I
_cod_original_cell_volume 3667.40(12)
_cod_original_sg_symbol_H-M 'C 2/c'
_cod_database_code 2015560
_cod_database_fobs_code 2015560

loop_
_symmetry_equiv_pos_as_xyz
'x, y, z'
'-x, y, -z+1/2'
'x+1/2, y+1/2, z'
'-x+1/2, y+1/2, -z+1/2'
'-x, -y, -z'
'x, -y, z-1/2'
'-x+1/2, -y+1/2, -z'
'x+1/2, -y+1/2, z-1/2'

loop_
_atom_site_type_symbol
_atom_site_label
_atom_site_fract_x
_atom_site_fract_y
_atom_site_fract_z
_atom_site_U_iso_or_equiv
_atom_site_adp_type
_atom_site_calc_flag
_atom_site_refinement_flags
_atom_site_occupancy
_atom_site_disorder_assembly
_atom_site_disorder_group
Fe Fe1 0.0000 0.30658(2) 0.2500 0.02901(14) Uani d S 1 . .
N N2 0.0000 0.47179(15) 0.2500 0.0323(4) Uani d S 1 . .
C C3 0.02961(9) 0.52457(13) 0.21176(14) 0.0346(4) Uani d . 1 . .
C C4 0.03140(10) 0.63327(14) 0.20994(17) 0.0431(4) Uani d . 1 . .
H H4 0.0531 0.6695 0.1826 0.052 Uiso calc R 1 . .
C C5 0.0000 0.68583(19) 0.2500 0.0467(7) Uani d S 1 . .
H H5 0.0000 0.7601 0.2500 0.056 Uiso calc SR 1 . .
N N6 0.05990(8) 0.46157(11) 0.17439(13) 0.0355(3) Uani d . 1 . .
N N7 0.06095(7) 0.35412(11) 0.18478(12) 0.0326(3) Uani d . 1 . .
C C8 0.09541(9) 0.31925(14) 0.14600(15) 0.0340(4) Uani d . 1 . .
C C9 0.11584(11) 0.40403(16) 0.11037(18) 0.0455(5) Uani d . 1 . .
H H9 0.1406 0.4002 0.0791 0.055 Uiso calc R 1 . .
C C10 0.09313(11) 0.49174(15) 0.12972(18) 0.0449(5) Uani d . 1 . .
H H10 0.0992 0.5615 0.1149 0.054 Uiso calc R 1 . .
C C11 0.10866(9) 0.20394(14) 0.14358(16) 0.0363(4) Uani d . 1 . .
C C12 0.14913(10) 0.15894(16) 0.26494(17) 0.0437(4) Uani d . 1 . .
H H12A 0.1943 0.1911 0.3115 0.066 Uiso calc R 1 . .
H H12B 0.1538 0.0831 0.2621 0.066 Uiso calc R 1 . .
H H12C 0.1252 0.1739 0.2986 0.066 Uiso calc R 1 . .
C C13 0.04054(9) 0.14670(15) 0.06605(16) 0.0403(4) Uani d . 1 . .
H H13A 0.0136 0.1568 0.0952 0.060 Uiso calc R 1 . .
H H13B 0.0488 0.0718 0.0649 0.060 Uiso calc R 1 . .
H H13C 0.0157 0.1749 -0.0115 0.060 Uiso calc R 1 . .
C C14 0.14970(11) 0.18863(17) 0.0962(2) 0.0484(5) Uani d . 1 . .
H H14A 0.1246 0.2181 0.0191 0.073 Uiso calc R 1 . .
H H14B 0.1572 0.1138 0.0933 0.073 Uiso calc R 1 . .
H H14C 0.1935 0.2242 0.1456 0.073 Uiso calc R 1 . .
O O15 0.08949(7) 0.30274(11) 0.41547(12) 0.0420(3) Uani d . 1 . .
H H15A 0.1007(14) 0.267(2) 0.469(3) 0.063(6) Uiso d . 1 . .
H H15B 0.1146(15) 0.351(2) 0.441(2) 0.063(6) Uiso d . 1 . .
O O16 0.0000 0.14483(13) 0.2500 0.0447(5) Uani d S 1 . .
C C17 0.0000 0.04961(18) 0.2500 0.0322(5) Uani d S 1 . .
C C18 0.05461(11) -0.01097(17) 0.34977(16) 0.0470(5) Uani d . 1 . .
H H18A 0.0818 -0.0469 0.3302 0.071 Uiso calc R 1 . .
H H18B 0.0344 -0.0627 0.3712 0.071 Uiso calc R 1 . .
H H18C 0.0837 0.0366 0.4139 0.071 Uiso calc R 1 . .
B B19A 0.1530(4) 0.1692(5) 0.6886(5) 0.0332(14) Uani d PD 0.65 A 1
F F20A 0.16075(12) 0.27801(15) 0.6986(2) 0.0612(6) Uani d PD 0.65 A 1
F F21A 0.12620(10) 0.14616(16) 0.57387(14) 0.0493(4) Uani d PD 0.65 A 1
F F22A 0.21371(10) 0.1205(2) 0.76035(19) 0.0547(6) Uani d PD 0.65 A 1
F F23A 0.1030(2) 0.1382(4) 0.7047(4) 0.0624(9) Uani d PD 0.65 A 1
B B19B 0.1408(6) 0.1662(10) 0.6793(11) 0.037(4) Uiso d PD 0.35 B 2
F F20B 0.1244(2) 0.2604(3) 0.6267(4) 0.0604(10) Uiso d PD 0.35 B 2
F F21B 0.1284(2) 0.0865(4) 0.6080(4) 0.0618(10) Uiso d PD 0.35 B 2
F F22B 0.2102(4) 0.1638(5) 0.7691(6) 0.086(2) Uiso d PD 0.35 B 2
F F23B 0.1117(4) 0.1530(7) 0.7312(6) 0.056(2) Uiso d PD 0.35 B 2
O O24 0.16066(8) 0.47987(12) 0.46096(14) 0.0504(4) Uani d . 1 . .
C C25 0.20620(10) 0.50368(16) 0.45374(16) 0.0423(4) Uani d . 1 . .
C C26 0.24263(12) 0.4236(2) 0.4346(2) 0.0601(6) Uani d . 1 . .
H H26A 0.2232 0.3544 0.4274 0.090 Uiso calc R 1 . .
H H26B 0.2908 0.4235 0.4992 0.090 Uiso calc R 1 . .
H H26C 0.2379 0.4400 0.3644 0.090 Uiso calc R 1 . .
C C27 0.22717(14) 0.61492(19) 0.4639(2) 0.0624(6) Uani d . 1 . .
H H27A 0.1976 0.6596 0.4717 0.094 Uiso calc R 1 . .
H H27B 0.2235 0.6352 0.3955 0.094 Uiso calc R 1 . .
H H27C 0.2743 0.6231 0.5312 0.094 Uiso calc R 1 . .

loop_
_atom_site_aniso_label
_atom_site_aniso_U_11
_atom_site_aniso_U_22
_atom_site_aniso_U_33
_atom_site_aniso_U_12
_atom_site_aniso_U_13
_atom_site_aniso_U_23
Fe1 0.0367(2) 0.0227(2) 0.0289(2) 0.000 0.02004(16) 0.000
N2 0.0415(10) 0.0238(9) 0.0314(10) 0.000 0.0215(9) 0.000
C3 0.0431(9) 0.0262(8) 0.0324(8) -0.0010(7) 0.0212(7) 0.0009(6)
C4 0.0562(11) 0.0278(8) 0.0461(10) -0.0026(8) 0.0308(9) 0.0034(7)
C5 0.0636(18) 0.0226(11) 0.0525(16) 0.000 0.0337(15) 0.000
N6 0.0468(8) 0.0280(7) 0.0361(7) -0.0025(6) 0.0270(7) 0.0023(6)
N7 0.0411(7) 0.0264(7) 0.0319(7) -0.0021(6) 0.0225(6) -0.0003(5)
C8 0.0364(8) 0.0374(9) 0.0304(8) -0.0050(7) 0.0209(7) -0.0047(6)
C9 0.0569(11) 0.0441(10) 0.0511(11) -0.0087(9) 0.0406(10) -0.0041(8)
C10 0.0585(11) 0.0381(10) 0.0490(11) -0.0066(8) 0.0378(10) 0.0039(8)
C11 0.0371(9) 0.0365(9) 0.0379(9) -0.0057(7) 0.0237(8) -0.0091(7)
C12 0.0444(10) 0.0385(10) 0.0423(10) 0.0034(8) 0.0225(8) -0.0035(8)
C13 0.0417(9) 0.0408(10) 0.0417(10) -0.0085(8) 0.0265(8) -0.0108(8)
C14 0.0488(11) 0.0503(12) 0.0591(13) -0.0105(9) 0.0392(10) -0.0180(9)
O15 0.0429(7) 0.0415(8) 0.0318(7) -0.0085(6) 0.0168(6) 0.0014(5)
O16 0.0665(12) 0.0229(8) 0.0677(13) 0.000 0.0523(11) 0.000
C17 0.0425(12) 0.0274(11) 0.0337(11) 0.000 0.0264(10) 0.000
C18 0.0538(11) 0.0454(11) 0.0348(9) 0.0091(9) 0.0223(9) 0.0031(8)
B19A 0.026(2) 0.037(2) 0.023(2) 0.0050(17) 0.0072(17) 0.0005(12)
F20A 0.0697(13) 0.0347(10) 0.0724(15) -0.0012(9) 0.0383(12) -0.0085(9)
F21A 0.0558(11) 0.0558(11) 0.0305(8) 0.0039(9) 0.0224(8) -0.0028(8)
F22A 0.0386(10) 0.0605(14) 0.0410(10) 0.0170(10) 0.0103(8) 0.0088(10)
F23A 0.0652(18) 0.073(2) 0.0506(19) -0.0043(15) 0.0353(17) 0.0109(18)
O24 0.0524(8) 0.0494(8) 0.0563(9) -0.0147(6) 0.0360(7) -0.0127(7)
C25 0.0435(9) 0.0481(11) 0.0322(9) -0.0088(8) 0.0208(8) -0.0073(7)
C26 0.0542(12) 0.0686(15) 0.0563(13) 0.0015(11) 0.0320(11) -0.0099(11)
C27 0.0763(16) 0.0543(13) 0.0762(16) -0.0187(12) 0.0559(14) -0.0118(12)

loop_
_atom_type_symbol
_atom_type_description
_atom_type_scat_dispersion_real
_atom_type_scat_dispersion_imag
_atom_type_scat_source
C C 0.0033 0.0016 'International Tables Vol C Tables 4.2.6.8 and 6.1.1.4'
H H 0.0000 0.0000 'International Tables Vol C Tables 4.2.6.8 and 6.1.1.4'
B B 0.0013 0.0007 'International Tables Vol C Tables 4.2.6.8 and 6.1.1.4'
F F 0.0171 0.0103 'International Tables Vol C Tables 4.2.6.8 and 6.1.1.4'
Fe Fe 0.3463 0.8444 'International Tables Vol C Tables 4.2.6.8 and 6.1.1.4'
N N 0.0061 0.0033 'International Tables Vol C Tables 4.2.6.8 and 6.1.1.4'
O O 0.0106 0.0060 'International Tables Vol C Tables 4.2.6.8 and 6.1.1.4'

loop_
_geom_angle_atom_site_label_1
_geom_angle_atom_site_label_2
_geom_angle_atom_site_label_3
_geom_angle_site_symmetry_1
_geom_angle_site_symmetry_3
_geom_angle
_geom_angle_publ_flag
N2 Fe1 N7 . . 74.50(4) yes
N2 Fe1 O15 . . 91.35(4) yes
N2 Fe1 O16 . . 180 yes
N7 Fe1 N7 . 2 149.00(7) yes
N7 Fe1 O15 . . 89.41(6) yes
N7 Fe1 O15 . 2 91.31(6) yes
N7 Fe1 O16 . . 105.50(4) yes
O15 Fe1 O15 . 2 177.30(8) yes
O15 Fe1 O16 . . 88.65(4) yes
C3 N2 C3 2 . 119.0(2) ?
C3 N2 Fe1 . . 120.50(10) ?
N2 C3 C4 . . 123.10(18) ?
N2 C3 N6 . . 114.49(15) ?
C4 C3 N6 . . 122.40(17) ?
C5 C4 C3 . . 116.47(19) ?
C5 C4 H4 . . 121.8 ?
C3 C4 H4 . . 121.8 ?
C4 C5 C4 . 2 121.9(2) ?
C4 C5 H5 . . 119.1 ?
C10 N6 N7 . . 110.86(15) ?
C10 N6 C3 . . 128.55(16) ?
N7 N6 C3 . . 120.54(14) ?
C8 N7 N6 . . 105.11(14) ?
C8 N7 Fe1 . . 145.04(12) ?
N6 N7 Fe1 . . 109.72(10) ?
N7 C8 C9 . . 110.31(16) ?
N7 C8 C11 . . 122.06(16) ?
C9 C8 C11 . . 127.62(17) ?
C10 C9 C8 . . 106.30(17) ?
C10 C9 H9 . . 126.8 ?
C8 C9 H9 . . 126.8 ?
C9 C10 N6 . . 107.41(17) ?
C9 C10 H10 . . 126.3 ?
N6 C10 H10 . . 126.3 ?
C8 C11 C14 . . 109.96(16) ?
C8 C11 C13 . . 109.10(15) ?
C14 C11 C13 . . 108.86(15) ?
C8 C11 C12 . . 109.79(15) ?
C14 C11 C12 . . 108.84(17) ?
C13 C11 C12 . . 110.28(16) ?
C11 C12 H12A . . 109.5 ?
C11 C12 H12B . . 109.5 ?
H12A C12 H12B . . 109.5 ?
C11 C12 H12C . . 109.5 ?
H12A C12 H12C . . 109.5 ?
H12B C12 H12C . . 109.5 ?
C11 C13 H13A . . 109.5 ?
C11 C13 H13B . . 109.5 ?
H13A C13 H13B . . 109.5 ?
C11 C13 H13C . . 109.5 ?
H13A C13 H13C . . 109.5 ?
H13B C13 H13C . . 109.5 ?
C11 C14 H14A . . 109.5 ?
C11 C14 H14B . . 109.5 ?
H14A C14 H14B . . 109.5 ?
C11 C14 H14C . . 109.5 ?
H14A C14 H14C . . 109.5 ?
H14B C14 H14C . . 109.5 ?
Fe1 O15 H15A . . 131(2) ?
Fe1 O15 H15B . . 121(2) ?
H15A O15 H15B . . 105(3) ?
C17 O16 Fe1 . . 180 ?
O16 C17 C18 . . 121.51(12) ?
C18 C17 C18 2 . 117.0(2) ?
C17 C18 H18A . . 109.5 ?
C17 C18 H18B . . 109.5 ?
H18A C18 H18B . . 109.5 ?
C17 C18 H18C . . 109.5 ?
H18A C18 H18C . . 109.5 ?
H18B C18 H18C . . 109.5 ?
F22A B19A F20A . . 110.9(5) ?
F22A B19A F21A . . 110.1(4) ?
F20A B19A F21A . . 105.6(4) ?
F22A B19A F23A . . 113.5(5) ?
F20A B19A F23A . . 109.5(5) ?
F21A B19A F23A . . 107.0(5) ?
F23B B19B F21B . . 113.0(10) ?
F23B B19B F20B . . 110.9(10) ?
F21B B19B F20B . . 112.3(10) ?
F23B B19B F22B . . 103.3(10) ?
F21B B19B F22B . . 107.3(9) ?
F20B B19B F22B . . 109.7(9) ?
O24 C25 C26 . . 121.6(2) ?
O24 C25 C27 . . 120.6(2) ?
C26 C25 C27 . . 117.8(2) ?
C25 C26 H26A . . 109.5 ?
C25 C26 H26B . . 109.5 ?
H26A C26 H26B . . 109.5 ?
C25 C26 H26C . . 109.5 ?
H26A C26 H26C . . 109.5 ?
H26B C26 H26C . . 109.5 ?
C25 C27 H27A . . 109.5 ?
C25 C27 H27B . . 109.5 ?
H27A C27 H27B . . 109.5 ?
C25 C27 H27C . . 109.5 ?
H27A C27 H27C . . 109.5 ?
H27B C27 H27C . . 109.5 ?

loop_
_geom_bond_atom_site_label_1
_geom_bond_atom_site_label_2
_geom_bond_distance
_geom_bond_publ_flag
Fe1 N2 2.112(2) yes
Fe1 N7 2.2739(15) yes
Fe1 O15 2.0857(14) yes
Fe1 O16 2.0676(17) yes
N2 C3 1.329(2) ?
C3 C4 1.391(2) ?
C3 N6 1.404(2) ?
C4 C5 1.383(2) ?
C4 H4 0.9500 ?
C5 H5 0.9500 ?
N6 C10 1.363(2) ?
N6 N7 1.3803(19) ?
N7 C8 1.338(2) ?
C8 C9 1.414(3) ?
C8 C11 1.514(2) ?
C9 C10 1.353(3) ?
C9 H9 0.9500 ?
C10 H10 0.9500 ?
C11 C14 1.531(3) ?
C11 C13 1.535(2) ?
C11 C12 1.536(3) ?
C12 H12A 0.9800 ?
C12 H12B 0.9800 ?
C12 H12C 0.9800 ?
C13 H13A 0.9800 ?
C13 H13B 0.9800 ?
C13 H13C 0.9800 ?
C14 H14A 0.9800 ?
C14 H14B 0.9800 ?
C14 H14C 0.9800 ?
O15 H15A 0.80(3) ?
O15 H15B 0.79(3) ?
O16 C17 1.217(3) ?
C17 C18 1.482(2) ?
C18 H18A 0.9800 ?
C18 H18B 0.9800 ?
C18 H18C 0.9800 ?
B19A F22A 1.358(6) ?
B19A F20A 1.400(6) ?
B19A F21A 1.418(6) ?
B19A F23A 1.431(8) ?
B19B F23B 1.322(14) ?
B19B F21B 1.355(13) ?
B19B F20B 1.355(13) ?
B19B F22B 1.400(12) ?
O24 C25 1.218(2) ?
C25 C26 1.488(3) ?
C25 C27 1.489(3) ?
C26 H26A 0.9800 ?
C26 H26B 0.9800 ?
C26 H26C 0.9800 ?
C27 H27A 0.9800 ?
C27 H27B 0.9800 ?
C27 H27C 0.9800 ?

loop_
_geom_hbond_atom_site_label_D
_geom_hbond_atom_site_label_H
_geom_hbond_atom_site_label_A
_geom_hbond_distance_DH
_geom_hbond_distance_HA
_geom_hbond_distance_DA
_geom_hbond_angle_DHA
O15 H15A F21A 0.80(3) 1.99(3) 2.771(3) 164(3)
O15 H15A F20B 0.80(3) 2.01(3) 2.715(5) 147(3)
O15 H15B O24 0.79(3) 1.92(3) 2.689(2) 165(3)
